data_2222857
loop_
_publ_author_name
'Choi, Hong Dae'
'Seo, Pil Ja'
'Son, Byeng Wha'
'Lee, Uk'

_publ_section_title
;
 2-(5-Fluoro-3-methylsulfanyl-1-benzofuran-2-yl)acetic acid
;
_journal_coeditor_code RN2061
_journal_issue 8
_journal_name_full 'Acta Crystallographica Section E'
_journal_page_first o1813
_journal_paper_doi 10.1107/S160053680902594X
_journal_volume 65
_journal_year 2009
_chemical_formula_iupac 'C11 H9 F O3 S'
_chemical_formula_moiety 'C11 H9 F O3 S'
_chemical_formula_sum 'C11 H9 F O3 S'
_chemical_formula_weight 240.24
_chemical_name_systematic
;
2-(5-Fluoro-3-methylsulfanyl-1-benzofuran-2-yl)acetic acid
;
_space_group_IT_number 14
_symmetry_cell_setting monoclinic
_symmetry_space_group_name_Hall '-P 2ybc'
_symmetry_space_group_name_H-M 'P 1 21/c 1'
_atom_sites_solution_hydrogens difmap
_atom_sites_solution_primary direct
_atom_sites_solution_secondary difmap
_cell_angle_alpha 90.00
_cell_angle_beta 90.4780(10)
_cell_angle_gamma 90.00
_cell_formula_units_Z 4
_cell_length_a 7.5179(4)
_cell_length_b 27.325(2)
_cell_length_c 5.0582(3)
_cell_measurement_reflns_used 3920
_cell_measurement_temperature 173(2)
_cell_measurement_theta_max 27.45
_cell_measurement_theta_min 2.24
_cell_volume 1039.05(11)
_computing_cell_refinement 'SAINT (Bruker, 2001)'
_computing_data_collection 'SMART (Bruker, 2001)'
_computing_data_reduction 'SAINT (Bruker, 2001)'
_computing_molecular_graphics 'ORTEP-3 (Farrugia, 1997) and DIAMOND (Brandenburg, 1998)'
_computing_publication_material 'SHELXL97 (Sheldrick, 2008)'
_computing_structure_refinement 'SHELXL97 (Sheldrick, 2008)'
_computing_structure_solution 'SHELXS97 (Sheldrick, 2008)'
_diffrn_ambient_temperature 173(2)
_diffrn_detector_area_resol_mean 10.0
_diffrn_measured_fraction_theta_full 0.983
_diffrn_measured_fraction_theta_max 0.983
_diffrn_measurement_device_type 'Bruker SMART CCD'
_diffrn_measurement_method '\f and \w'
_diffrn_radiation_monochromator graphite
_diffrn_radiation_source 'fine-focus sealed tube'
_diffrn_radiation_type MoK\a
_diffrn_radiation_wavelength 0.71073
_diffrn_reflns_av_R_equivalents 0.0163
_diffrn_reflns_av_sigmaI/netI 0.0179
_diffrn_reflns_limit_h_max 9
_diffrn_reflns_limit_h_min -8
_diffrn_reflns_limit_k_max 31
_diffrn_reflns_limit_k_min -33
_diffrn_reflns_limit_l_max 6
_diffrn_reflns_limit_l_min -5
_diffrn_reflns_number 5774
_diffrn_reflns_theta_full 25.99
_diffrn_reflns_theta_max 25.99
_diffrn_reflns_theta_min 2.81
_diffrn_standards_number 0
_exptl_absorpt_coefficient_mu 0.313
_exptl_absorpt_correction_T_max 0.9400
_exptl_absorpt_correction_T_min 0.8850
_exptl_absorpt_correction_type multi-scan
_exptl_absorpt_process_details '(SADABS; Sheldrick, 1999)'
_exptl_crystal_colour colourless
_exptl_crystal_density_diffrn 1.536
_exptl_crystal_density_method 'not measured'
_exptl_crystal_description block
_exptl_crystal_F_000 496
_exptl_crystal_size_max 0.40
_exptl_crystal_size_mid 0.40
_exptl_crystal_size_min 0.20
_refine_diff_density_max 0.260
_refine_diff_density_min -0.208
_refine_ls_extinction_method none
_refine_ls_goodness_of_fit_ref 1.096
_refine_ls_hydrogen_treatment mixed
_refine_ls_matrix_type full
_refine_ls_number_parameters 150
_refine_ls_number_reflns 2015
_refine_ls_number_restraints 0
_refine_ls_restrained_S_all 1.096
_refine_ls_R_factor_all 0.0351
_refine_ls_R_factor_gt 0.0281
_refine_ls_shift/su_max_lt 0.001
_refine_ls_shift/su_mean 0.000
_refine_ls_structure_factor_coef Fsqd
_refine_ls_weighting_details 'calc w=1/[\s^2^(Fo^2^)+(0.0321P)^2^+0.495P] where P=(Fo^2^+2Fc^2^)/3'
_refine_ls_weighting_scheme calc
_refine_ls_wR_factor_gt 0.0698
_refine_ls_wR_factor_ref 0.0756
_reflns_number_gt 1758
_reflns_number_total 2015
_reflns_threshold_expression I>2\s(I)
_cod_data_source_file rn2061.cif
_cod_data_source_block I
_cod_depositor_comments
;
The following automatic conversions were performed:
'_symmetry_cell_setting' value 'Monoclinic' changed to 'monoclinic'
according to '/home/saulius/struct/CIF-dictionaries/cif_core.dic'
dictionary named 'cif_core.dic' version 2.4.1 from 2010-06-29.

Automatic conversion script
Id: cif_fix_enum 1527 2010-12-29 10:47:43Z saulius 

The following automatic conversions were performed:

'_symmetry_cell_setting' value 'Monoclinic' changed to 'monoclinic'
according to /home/saulius/struct/CIF-dictionaries/cif_core.dic
dictionary named 'cif_core.dic' version 2.4.1 from 2010-06-29.

Automatic conversion script
Id: cif_fix_values 1715 2011-07-08 13:25:40Z adriana 
;
_cod_original_sg_symbol_H-M 'P 21/c'
_cod_database_code 2222857
_cod_database_fobs_code 2222857

loop_
_symmetry_equiv_pos_as_xyz
'x, y, z'
'-x, y+1/2, -z+1/2'
'-x, -y, -z'
'x, -y-1/2, z-1/2'

loop_
_atom_site_type_symbol
_atom_site_label
_atom_site_fract_x
_atom_site_fract_y
_atom_site_fract_z
_atom_site_U_iso_or_equiv
_atom_site_adp_type
_atom_site_calc_flag
_atom_site_refinement_flags
_atom_site_occupancy
_atom_site_disorder_assembly
_atom_site_disorder_group
S S 0.31784(5) 0.316516(15) 0.58563(8) 0.02756(13) Uani d . 1 . .
F F 0.83216(14) 0.28556(4) -0.2451(2) 0.0378(3) Uani d . 1 . .
O O1 0.59504(15) 0.43332(4) 0.3745(2) 0.0255(3) Uani d . 1 . .
O O2 0.19605(18) 0.46681(5) 0.3551(2) 0.0343(3) Uani d . 1 . .
H H2 0.102(3) 0.4823(9) 0.316(4) 0.047(6) Uiso d . 1 . .
O O3 0.09836(15) 0.48144(4) 0.7637(2) 0.0268(3) Uani d . 1 . .
C C1 0.4579(2) 0.36074(6) 0.4469(3) 0.0217(3) Uani d . 1 . .
C C2 0.58779(19) 0.35365(6) 0.2404(3) 0.0211(3) Uani d . 1 . .
C C3 0.6420(2) 0.31379(6) 0.0878(3) 0.0231(3) Uani d . 1 . .
H H3 0.5921 0.2829 0.1067 0.028 Uiso calc R 1 . .
C C4 0.7740(2) 0.32324(6) -0.0924(3) 0.0251(3) Uani d . 1 . .
C C5 0.8516(2) 0.36865(6) -0.1307(3) 0.0277(4) Uani d . 1 . .
H H5 0.9394 0.3725 -0.2575 0.033 Uiso calc R 1 . .
C C6 0.7982(2) 0.40828(6) 0.0203(3) 0.0264(3) Uani d . 1 . .
H H6 0.8478 0.4392 -0.0006 0.032 Uiso calc R 1 . .
C C7 0.6668(2) 0.39915(6) 0.2039(3) 0.0224(3) Uani d . 1 . .
C C8 0.4683(2) 0.40835(6) 0.5179(3) 0.0232(3) Uani d . 1 . .
C C9 0.3703(2) 0.43787(6) 0.7168(3) 0.0277(4) Uani d . 1 . .
H H9A 0.4513 0.4620 0.7909 0.033 Uiso calc R 1 . .
H H9B 0.3345 0.4164 0.8594 0.033 Uiso calc R 1 . .
C C10 0.2076(2) 0.46410(5) 0.6137(3) 0.0219(3) Uani d . 1 . .
C C11 0.1570(2) 0.30916(8) 0.3207(3) 0.0372(4) Uani d . 1 . .
H H11A 0.0973 0.3397 0.2896 0.056 Uiso calc R 1 . .
H H11B 0.0715 0.2847 0.3690 0.056 Uiso calc R 1 . .
H H11C 0.2169 0.2991 0.1627 0.056 Uiso calc R 1 . .

loop_
_atom_site_aniso_label
_atom_site_aniso_U_11
_atom_site_aniso_U_22
_atom_site_aniso_U_33
_atom_site_aniso_U_12
_atom_site_aniso_U_13
_atom_site_aniso_U_23
S 0.0263(2) 0.0334(2) 0.0230(2) -0.00356(16) 0.00305(15) 0.00559(16)
F 0.0415(6) 0.0317(5) 0.0406(6) 0.0029(4) 0.0146(5) -0.0114(4)
O1 0.0268(6) 0.0213(5) 0.0285(6) 0.0022(4) 0.0046(5) -0.0023(4)
O2 0.0339(7) 0.0485(8) 0.0207(6) 0.0195(6) 0.0010(5) -0.0011(5)
O3 0.0251(6) 0.0318(6) 0.0234(6) 0.0067(5) 0.0057(4) 0.0003(4)
C1 0.0189(7) 0.0249(8) 0.0215(7) 0.0035(6) 0.0008(6) 0.0025(6)
C2 0.0174(7) 0.0238(8) 0.0219(7) 0.0022(6) -0.0014(6) 0.0025(6)
C3 0.0226(8) 0.0211(7) 0.0257(8) 0.0011(6) -0.0012(6) 0.0008(6)
C4 0.0237(8) 0.0261(8) 0.0254(8) 0.0051(6) 0.0009(6) -0.0048(6)
C5 0.0216(8) 0.0346(9) 0.0269(8) -0.0005(7) 0.0050(6) 0.0007(7)
C6 0.0241(8) 0.0243(8) 0.0308(8) -0.0033(6) 0.0027(6) 0.0011(6)
C7 0.0216(8) 0.0212(7) 0.0244(7) 0.0029(6) -0.0003(6) -0.0016(6)
C8 0.0202(8) 0.0275(8) 0.0218(7) 0.0045(6) 0.0008(6) 0.0017(6)
C9 0.0286(9) 0.0319(9) 0.0224(8) 0.0085(7) 0.0005(6) -0.0028(6)
C10 0.0236(8) 0.0197(7) 0.0225(7) -0.0001(6) 0.0028(6) -0.0015(6)
C11 0.0322(10) 0.0500(11) 0.0293(9) -0.0112(8) 0.0006(7) -0.0013(8)

loop_
_atom_type_symbol
_atom_type_description
_atom_type_scat_dispersion_real
_atom_type_scat_dispersion_imag
_atom_type_scat_source
C C 0.0033 0.0016 'International Tables Vol C Tables 4.2.6.8 and 6.1.1.4'
H H 0.0000 0.0000 'International Tables Vol C Tables 4.2.6.8 and 6.1.1.4'
O O 0.0106 0.0060 'International Tables Vol C Tables 4.2.6.8 and 6.1.1.4'
F F 0.0171 0.0103 'International Tables Vol C Tables 4.2.6.8 and 6.1.1.4'
S S 0.1246 0.1234 'International Tables Vol C Tables 4.2.6.8 and 6.1.1.4'

loop_
_geom_angle_atom_site_label_1
_geom_angle_atom_site_label_2
_geom_angle_atom_site_label_3
_geom_angle_site_symmetry_1
_geom_angle_site_symmetry_3
_geom_angle
_geom_angle_publ_flag
C1 S C11 . . 100.36(8) ?
C8 O1 C7 . . 105.54(12) ?
C10 O2 H2 . . 107.9(15) ?
C8 C1 C2 . . 106.38(13) ?
C8 C1 S . . 126.22(12) ?
C2 C1 S . . 127.38(12) ?
C7 C2 C3 . . 119.76(14) ?
C7 C2 C1 . . 105.51(13) ?
C3 C2 C1 . . 134.72(14) ?
C4 C3 C2 . . 115.75(14) ?
C4 C3 H3 . . 122.1 ?
C2 C3 H3 . . 122.1 ?
F C4 C3 . . 118.04(14) ?
F C4 C5 . . 117.43(14) ?
C3 C4 C5 . . 124.53(14) ?
C4 C5 C6 . . 119.90(14) ?
C4 C5 H5 . . 120.0 ?
C6 C5 H5 . . 120.0 ?
C7 C6 C5 . . 116.12(15) ?
C7 C6 H6 . . 121.9 ?
C5 C6 H6 . . 121.9 ?
O1 C7 C6 . . 125.50(14) ?
O1 C7 C2 . . 110.57(13) ?
C6 C7 C2 . . 123.93(14) ?
C1 C8 O1 . . 111.99(13) ?
C1 C8 C9 . . 132.27(15) ?
O1 C8 C9 . . 115.73(14) ?
C8 C9 C10 . . 115.38(13) ?
C8 C9 H9A . . 108.4 ?
C10 C9 H9A . . 108.4 ?
C8 C9 H9B . . 108.4 ?
C10 C9 H9B . . 108.4 ?
H9A C9 H9B . . 107.5 ?
O3 C10 O2 . . 123.98(15) ?
O3 C10 C9 . . 121.25(14) ?
O2 C10 C9 . . 114.76(13) ?
S C11 H11A . . 109.5 ?
S C11 H11B . . 109.5 ?
H11A C11 H11B . . 109.5 ?
S C11 H11C . . 109.5 ?
H11A C11 H11C . . 109.5 ?
H11B C11 H11C . . 109.5 ?

loop_
_geom_bond_atom_site_label_1
_geom_bond_atom_site_label_2
_geom_bond_site_symmetry_2
_geom_bond_distance
_geom_bond_publ_flag
S C1 . 1.753(2) ?
S C11 . 1.809(2) ?
F C4 . 1.361(2) ?
O1 C8 . 1.382(2) ?
O1 C7 . 1.384(2) ?
O2 C10 . 1.312(2) ?
O2 H2 . 0.84(2) ?
O3 C10 . 1.219(2) ?
C1 C8 . 1.352(2) ?
C1 C2 . 1.449(2) ?
C2 C7 . 1.391(2) ?
C2 C3 . 1.398(2) ?
C3 C4 . 1.378(2) ?
C3 H3 . 0.9300 ?
C4 C5 . 1.385(2) ?
C5 C6 . 1.386(2) ?
C5 H5 . 0.9300 ?
C6 C7 . 1.385(2) ?
C6 H6 . 0.9300 ?
C8 C9 . 1.489(2) ?
C9 C10 . 1.507(2) ?
C9 H9A . 0.9700 ?
C9 H9B . 0.9700 ?
C11 H11A . 0.9600 ?
C11 H11B . 0.9600 ?
C11 H11C . 0.9600 ?

loop_
_geom_hbond_atom_site_label_D
_geom_hbond_atom_site_label_H
_geom_hbond_atom_site_label_A
_geom_hbond_site_symmetry_A
_geom_hbond_distance_DH
_geom_hbond_distance_HA
_geom_hbond_distance_DA
_geom_hbond_angle_DHA
C6 H6 O3 1_654 0.93 2.52 3.2896(19) 140.6
C6 H6 O3 3_666 0.93 2.51 3.296(2) 142.6
O2 H2 O3 3_566 0.84(2) 1.85(2) 2.6902(17) 178(2)
C11 H11B F 4_466 0.96 2.69 3.572(2) 152.8
C11 H11B F 1_456 0.96 2.67 3.361(2) 129.7

loop_
_geom_torsion_atom_site_label_1
_geom_torsion_atom_site_label_2
_geom_torsion_atom_site_label_3
_geom_torsion_atom_site_label_4
_geom_torsion_site_symmetry_1
_geom_torsion_site_symmetry_2
_geom_torsion_site_symmetry_3
_geom_torsion_site_symmetry_4
_geom_torsion
_geom_torsion_publ_flag
C11 S C1 C8 . . . . 107.19(15) ?
C11 S C1 C2 . . . . -74.59(15) ?
C8 C1 C2 C7 . . . . -0.23(17) ?
S C1 C2 C7 . . . . -178.73(12) ?
C8 C1 C2 C3 . . . . 179.87(17) ?
S C1 C2 C3 . . . . 1.4(3) ?
C7 C2 C3 C4 . . . . 0.0(2) ?
C1 C2 C3 C4 . . . . 179.93(16) ?
C2 C3 C4 F . . . . 179.70(14) ?
C2 C3 C4 C5 . . . . -0.7(2) ?
F C4 C5 C6 . . . . -179.66(14) ?
C3 C4 C5 C6 . . . . 0.7(3) ?
C4 C5 C6 C7 . . . . -0.1(2) ?
C8 O1 C7 C6 . . . . 179.32(15) ?
C8 O1 C7 C2 . . . . -0.39(16) ?
C5 C6 C7 O1 . . . . 179.77(14) ?
C5 C6 C7 C2 . . . . -0.6(2) ?
C3 C2 C7 O1 . . . . -179.70(13) ?
C1 C2 C7 O1 . . . . 0.38(17) ?
C3 C2 C7 C6 . . . . 0.6(2) ?
C1 C2 C7 C6 . . . . -179.33(15) ?
C2 C1 C8 O1 . . . . -0.01(17) ?
S C1 C8 O1 . . . . 178.52(11) ?
C2 C1 C8 C9 . . . . 179.85(16) ?
S C1 C8 C9 . . . . -1.6(3) ?
C7 O1 C8 C1 . . . . 0.24(17) ?
C7 O1 C8 C9 . . . . -179.65(13) ?
C1 C8 C9 C10 . . . . -92.8(2) ?
O1 C8 C9 C10 . . . . 87.07(18) ?
C8 C9 C10 O3 . . . . 165.74(15) ?
C8 C9 C10 O2 . . . . -14.8(2) ?

loop_
_cod_related_entry_id
_cod_related_entry_database
_cod_related_entry_code
1 ChemSpider 24742778
